data_4130387
loop_
_publ_author_name
'Topi\'c, Filip'
'Rissanen, Kari'

_publ_section_title
;
 Systematic Construction of Ternary Cocrystals by Orthogonal and Robust
 Hydrogen and Halogen Bonds.
;
_journal_issue 20
_journal_name_full 'Journal of the American Chemical Society'
_journal_page_first 6610
_journal_page_last 6616
_journal_paper_doi 10.1021/jacs.6b02854
_journal_volume 138
_journal_year 2016
_chemical_formula_moiety 'C4 F8 I2, C12 H24 O6, C2 H6 N2 S'
_chemical_formula_sum 'C18 H30 F8 I2 N2 O6 S'
_chemical_formula_weight 808.30
_space_group_crystal_system triclinic
_space_group_IT_number 2
_space_group_name_Hall '-P 1'
_space_group_name_H-M_alt 'P -1'
_atom_sites_solution_hydrogens geom
_atom_sites_solution_primary iterative
_atom_sites_solution_secondary difmap
_audit_creation_method SHELXL-2014/7
_cell_angle_alpha 94.8419(6)
_cell_angle_beta 105.9162(4)
_cell_angle_gamma 93.9121(6)
_cell_formula_units_Z 2
_cell_length_a 9.78810(10)
_cell_length_b 12.68170(10)
_cell_length_c 13.57470(10)
_cell_measurement_reflns_used 6933
_cell_measurement_temperature 253.0(1)
_cell_measurement_theta_max 27.103
_cell_measurement_theta_min 0.407
_cell_volume 1607.29(2)
_computing_cell_refinement 'HKL Scalepack (Otwinowski & Minor 1997)'
_computing_data_collection 'Collect (Bruker AXS BV, 1997-2004)'
_computing_data_reduction 'HKL Denzo and Scalepack (Otwinowski & Minor 1997)'
_computing_publication_material 'WinGX (Farrugia, 2012)'
_computing_structure_refinement 'SHELXL-2014/7 (Sheldrick, 2015)'
_computing_structure_solution 'SHELXT-2014/5 (Sheldrick, 2015)'
_diffrn_ambient_temperature 253.0(1)
_diffrn_detector_area_resol_mean 9
_diffrn_measured_fraction_theta_full 0.994
_diffrn_measured_fraction_theta_max 0.979
_diffrn_measurement_device '95mm CCD camera on \k-goniostat'
_diffrn_measurement_device_type 'Bruker-Nonius KappaCCD with APEXII detector'
_diffrn_measurement_method '\f scans + \w scans'
_diffrn_radiation_monochromator 'horizonally mounted graphite crystal'
_diffrn_radiation_source 'fine-focus sealed tube'
_diffrn_radiation_type MoK\a
_diffrn_radiation_wavelength 0.71073
_diffrn_reflns_av_R_equivalents 0.0346
_diffrn_reflns_av_unetI/netI 0.0306
_diffrn_reflns_Laue_measured_fraction_full 0.994
_diffrn_reflns_Laue_measured_fraction_max 0.979
_diffrn_reflns_limit_h_max 12
_diffrn_reflns_limit_h_min -12
_diffrn_reflns_limit_k_max 16
_diffrn_reflns_limit_k_min -15
_diffrn_reflns_limit_l_max 17
_diffrn_reflns_limit_l_min -17
_diffrn_reflns_number 28652
_diffrn_reflns_point_group_measured_fraction_full 0.994
_diffrn_reflns_point_group_measured_fraction_max 0.979
_diffrn_reflns_theta_full 25.250
_diffrn_reflns_theta_max 27.353
_diffrn_reflns_theta_min 2.130
_exptl_absorpt_coefficient_mu 2.098
_exptl_absorpt_correction_T_max 0.7455
_exptl_absorpt_correction_T_min 0.5511
_exptl_absorpt_correction_type multi-scan
_exptl_absorpt_process_details 'SADABS 2008 (Sheldrick, 1996)'
_exptl_crystal_colour colourless
_exptl_crystal_density_diffrn 1.670
_exptl_crystal_density_method 'not measured'
_exptl_crystal_description lath
_exptl_crystal_F_000 788
_exptl_crystal_size_max 0.646
_exptl_crystal_size_mid 0.252
_exptl_crystal_size_min 0.075
_refine_diff_density_max 0.572
_refine_diff_density_min -0.610
_refine_diff_density_rms 0.056
_refine_ls_extinction_coef 0.0019(5)
_refine_ls_extinction_expression Fc^*^=kFc[1+0.001xFc^2^\l^3^/sin(2\q)]^-1/4^
_refine_ls_extinction_method 'SHELXL-2014/7 (Sheldrick 2015)'
_refine_ls_goodness_of_fit_ref 1.012
_refine_ls_hydrogen_treatment constr
_refine_ls_matrix_type full
_refine_ls_number_parameters 531
_refine_ls_number_reflns 7135
_refine_ls_number_restraints 1639
_refine_ls_restrained_S_all 15.886
_refine_ls_R_factor_all 0.0406
_refine_ls_R_factor_gt 0.0324
_refine_ls_shift/su_max 0.001
_refine_ls_shift/su_mean 0.000
_refine_ls_structure_factor_coef Fsqd
_refine_ls_weighting_details 'w=1/[\s^2^(Fo^2^)+(0.0224P)^2^+1.5991P] where P=(Fo^2^+2Fc^2^)/3'
_refine_ls_weighting_scheme calc
_refine_ls_wR_factor_gt 0.0727
_refine_ls_wR_factor_ref 0.0767
_reflns_Friedel_coverage 0.000
_reflns_number_gt 5996
_reflns_number_total 7135
_reflns_threshold_expression 'I > 2\s(I)'
_cod_data_source_file ja6b02854_si_002.cif
_cod_data_source_block A_D_5_253K
_cod_database_code 4130387
_shelx_shelxl_version_number 2014/7
_shelx_space_group_comment
;
The symmetry employed for this shelxl refinement is uniquely defined
by the following loop, which should always be used as a source of
symmetry information in preference to the above space-group names.
They are only intended as comments.
;
_shelx_estimated_absorpt_t_min 0.344
_shelx_estimated_absorpt_t_max 0.858

loop_
_space_group_symop_operation_xyz
'x, y, z'
'-x, -y, -z'

loop_
_atom_site_label
_atom_site_type_symbol
_atom_site_fract_x
_atom_site_fract_y
_atom_site_fract_z
_atom_site_U_iso_or_equiv
_atom_site_adp_type
_atom_site_occupancy
_atom_site_site_symmetry_order
_atom_site_calc_flag
_atom_site_refinement_flags_posn
_atom_site_refinement_flags_adp
_atom_site_refinement_flags_occupancy
_atom_site_disorder_assembly
_atom_site_disorder_group
C1A C 0.7994(3) 0.27352(19) 0.98643(19) 0.0382(5) Uani 1 1 d . . . . .
C2A C 1.0014(3) 0.1641(2) 1.0222(3) 0.0644(9) Uani 1 1 d . . . . .
H2A1 H 1.0123 0.1580 0.9538 0.097 Uiso 1 1 calc R U . . .
H2A2 H 1.0199 0.0984 1.0515 0.097 Uiso 1 1 calc R U . . .
H2A3 H 1.0677 0.2205 1.0641 0.097 Uiso 1 1 calc R U . . .
N1A N 0.8565(2) 0.18728(17) 1.01794(19) 0.0492(6) Uani 1 1 d . . . . .
H1A H 0.8041 0.1409 1.0376 0.059 Uiso 1 1 calc R U . . .
N2A N 0.8768(2) 0.34757(18) 0.9583(2) 0.0540(6) Uani 1 1 d . . . . .
H2A4 H 0.9641 0.3393 0.9607 0.065 Uiso 1 1 calc R U . . .
H2A5 H 0.8402 0.4043 0.9376 0.065 Uiso 1 1 calc R U . . .
S1A S 0.62426(7) 0.28926(6) 0.98317(5) 0.04512(16) Uani 1 1 d . . . . .
C1C C 0.8642(4) 0.5665(3) 0.7662(3) 0.0699(9) Uani 1 1 d . . . . .
H1C1 H 0.8338 0.5767 0.6937 0.084 Uiso 1 1 calc R U . . .
H1C2 H 0.9445 0.6183 0.8001 0.084 Uiso 1 1 calc R U . . .
C2C C 0.7447(4) 0.5818(3) 0.8127(3) 0.0644(8) Uani 1 1 d . . . . .
H2C1 H 0.7138 0.6523 0.8035 0.077 Uiso 1 1 calc R U . . .
H2C2 H 0.6644 0.5300 0.7789 0.077 Uiso 1 1 calc R U . . .
C3C C 0.6881(3) 0.5935(2) 0.9718(3) 0.0587(8) Uani 1 1 d . . . . .
H3C1 H 0.6019 0.5457 0.9432 0.070 Uiso 1 1 calc R U . . .
H3C2 H 0.6637 0.6657 0.9636 0.070 Uiso 1 1 calc R U . . .
C4C C 0.7480(3) 0.5814(2) 1.0825(3) 0.0572(8) Uani 1 1 d . . . . .
H4C1 H 0.6762 0.5919 1.1186 0.069 Uiso 1 1 calc R U . . .
H4C2 H 0.7777 0.5105 1.0907 0.069 Uiso 1 1 calc R U . . .
C5C C 0.9269(4) 0.6621(3) 1.2323(3) 0.0725(10) Uani 1 1 d . . . . .
H5C1 H 0.8539 0.6785 1.2656 0.087 Uiso 1 1 calc R U . . .
H5C2 H 1.0026 0.7198 1.2543 0.087 Uiso 1 1 calc R U . . .
C6C C 0.9861(4) 0.5623(3) 1.2685(3) 0.0723(9) Uani 1 1 d . . . . .
H6C1 H 1.0250 0.5714 1.3429 0.087 Uiso 1 1 calc R U . . .
H6C2 H 0.9107 0.5043 1.2504 0.087 Uiso 1 1 calc R U . . .
O1C O 0.9055(2) 0.46235(18) 0.77786(18) 0.0620(5) Uani 1 1 d . . . . .
O2C O 0.7912(2) 0.56955(15) 0.91869(16) 0.0521(5) Uani 1 1 d . . . . .
O3C O 0.8670(2) 0.65843(16) 1.12400(18) 0.0582(5) Uani 1 1 d . . . . .
C1D C 0.9071(5) -0.0131(4) 0.7193(3) 0.0925(13) Uani 1 1 d . . . . .
H1D1 H 0.9125 -0.0894 0.7138 0.111 Uiso 1 1 calc R U . . .
H1D2 H 0.9104 0.0119 0.6543 0.111 Uiso 1 1 calc R U . . .
C2D C 0.7701(4) 0.0118(4) 0.7415(3) 0.0887(12) Uani 1 1 d . . . . .
H2D1 H 0.7705 0.0879 0.7571 0.106 Uiso 1 1 calc R U . . .
H2D2 H 0.6900 -0.0121 0.6818 0.106 Uiso 1 1 calc R U . . .
C3D C 0.6305(3) -0.0224(3) 0.8534(3) 0.0666(9) Uani 1 1 d . . . . .
H3D1 H 0.5481 -0.0490 0.7963 0.080 Uiso 1 1 calc R U . . .
H3D2 H 0.6268 0.0533 0.8685 0.080 Uiso 1 1 calc R U . . .
C4D C 0.6278(3) -0.0774(3) 0.9452(3) 0.0668(9) Uani 1 1 d . . . . .
H4D1 H 0.5321 -0.0814 0.9531 0.080 Uiso 1 1 calc R U . . .
H4D2 H 0.6534 -0.1494 0.9357 0.080 Uiso 1 1 calc R U . . .
C5D C 0.7302(4) -0.0744(3) 1.1237(3) 0.0726(10) Uani 1 1 d . . . . .
H5D1 H 0.7515 -0.1471 1.1119 0.087 Uiso 1 1 calc R U . . .
H5D2 H 0.6382 -0.0758 1.1378 0.087 Uiso 1 1 calc R U . . .
C6D C 0.8417(4) -0.0183(3) 1.2136(3) 0.0766(10) Uani 1 1 d . . . . .
H6D1 H 0.8312 0.0574 1.2180 0.092 Uiso 1 1 calc R U . . .
H6D2 H 0.8318 -0.0444 1.2766 0.092 Uiso 1 1 calc R U . . .
O1D O 1.0219(3) 0.0364(2) 0.7984(2) 0.0747(7) Uani 1 1 d . . . . .
O2D O 0.7570(2) -0.0408(2) 0.8265(2) 0.0748(7) Uani 1 1 d . . . . .
O3D O 0.7248(2) -0.02223(16) 1.03538(19) 0.0631(6) Uani 1 1 d . . . . .
C1S C 0.4788(9) 0.2310(7) 0.5754(9) 0.072(2) Uani 0.323(3) 1 d D U P A 1
C2S C 0.5980(8) 0.2950(7) 0.5387(6) 0.0656(8) Uani 0.323(3) 1 d D U P A 1
C3S C 0.5828(8) 0.2713(6) 0.4223(6) 0.0638(8) Uani 0.323(3) 1 d D U P A 1
C4S C 0.6997(9) 0.3374(7) 0.3849(8) 0.075(2) Uani 0.323(3) 1 d D U P A 1
F1S F 0.4886(12) 0.1262(7) 0.5495(8) 0.096(3) Uani 0.323(3) 1 d D U P A 1
F2S F 0.3526(8) 0.2663(9) 0.5249(7) 0.074(2) Uani 0.323(3) 1 d D U P A 1
F3S F 0.7245(9) 0.2677(8) 0.5929(8) 0.065(2) Uani 0.323(3) 1 d D U P A 1
F4S F 0.5931(11) 0.3990(6) 0.5635(8) 0.082(2) Uani 0.323(3) 1 d D U P A 1
F5S F 0.5955(11) 0.1685(6) 0.3990(6) 0.080(2) Uani 0.323(3) 1 d D U P A 1
F6S F 0.4545(7) 0.2935(9) 0.3676(5) 0.074(2) Uani 0.323(3) 1 d D U P A 1
F7S F 0.8272(9) 0.3031(10) 0.4370(10) 0.085(3) Uani 0.323(3) 1 d D U P A 1
F8S F 0.6849(14) 0.4412(6) 0.4059(7) 0.109(3) Uani 0.323(3) 1 d D U P A 1
C1S' C 0.4591(10) 0.2880(8) 0.5741(10) 0.070(2) Uani 0.261(3) 1 d D U P A 2
C2S' C 0.5962(9) 0.2754(7) 0.5342(7) 0.0656(8) Uani 0.261(3) 1 d D U P A 2
C3S' C 0.5731(9) 0.2903(7) 0.4190(6) 0.0638(8) Uani 0.261(3) 1 d D U P A 2
C4S' C 0.7107(10) 0.2673(8) 0.3819(9) 0.073(2) Uani 0.261(3) 1 d D U P A 2
F1S' F 0.3638(11) 0.2045(10) 0.5220(8) 0.074(3) Uani 0.261(3) 1 d D U P A 2
F2S' F 0.4137(13) 0.3838(9) 0.5516(9) 0.094(3) Uani 0.261(3) 1 d D U P A 2
F3S' F 0.6388(13) 0.1800(8) 0.5541(8) 0.084(2) Uani 0.261(3) 1 d D U P A 2
F4S' F 0.6984(11) 0.3489(10) 0.5908(7) 0.081(3) Uani 0.261(3) 1 d D U P A 2
F5S' F 0.4623(9) 0.2254(9) 0.3608(7) 0.062(2) Uani 0.261(3) 1 d D U P A 2
F6S' F 0.5497(12) 0.3909(7) 0.4025(8) 0.077(2) Uani 0.261(3) 1 d D U P A 2
F7S' F 0.7330(13) 0.1645(8) 0.3958(7) 0.093(3) Uani 0.261(3) 1 d D U P A 2
F8S' F 0.8144(12) 0.3447(11) 0.4385(13) 0.080(3) Uani 0.261(3) 1 d D U P A 2
C1S" C 0.4661(8) 0.2602(6) 0.5739(8) 0.071(2) Uani 0.416(3) 1 d D U P A 3
C2S" C 0.6040(7) 0.2897(6) 0.5394(5) 0.0656(8) Uani 0.416(3) 1 d D U P A 3
C3S" C 0.5798(7) 0.2827(5) 0.4212(5) 0.0638(8) Uani 0.416(3) 1 d D U P A 3
C4S" C 0.7188(8) 0.3042(6) 0.3854(8) 0.081(2) Uani 0.416(3) 1 d D U P A 3
F1S" F 0.4182(9) 0.1574(6) 0.5353(5) 0.0787(19) Uani 0.416(3) 1 d D U P A 3
F2S" F 0.3668(7) 0.3263(7) 0.5341(5) 0.0731(18) Uani 0.416(3) 1 d D U P A 3
F3S" F 0.7027(8) 0.2257(6) 0.5796(6) 0.0646(19) Uani 0.416(3) 1 d D U P A 3
F4S" F 0.6516(8) 0.3908(5) 0.5795(5) 0.0628(17) Uani 0.416(3) 1 d D U P A 3
F5S" F 0.5199(10) 0.1862(6) 0.3784(5) 0.0776(19) Uani 0.416(3) 1 d D U P A 3
F6S" F 0.4911(8) 0.3545(7) 0.3836(5) 0.0743(18) Uani 0.416(3) 1 d D U P A 3
F7S" F 0.8093(8) 0.2304(9) 0.4219(5) 0.096(2) Uani 0.416(3) 1 d D U P A 3
F8S" F 0.7793(9) 0.4022(7) 0.4307(5) 0.090(2) Uani 0.416(3) 1 d D U P A 3
I1S I 0.51876(2) 0.27350(2) 0.74008(2) 0.06693(9) Uani 1 1 d D U . . .
I2S I 0.66882(2) 0.29626(2) 0.21965(2) 0.06152(9) Uani 1 1 d D U . . .

loop_
_atom_site_aniso_label
_atom_site_aniso_U_11
_atom_site_aniso_U_22
_atom_site_aniso_U_33
_atom_site_aniso_U_23
_atom_site_aniso_U_13
_atom_site_aniso_U_12
C1A 0.0389(12) 0.0401(13) 0.0368(12) 0.0041(10) 0.0136(10) 0.0009(10)
C2A 0.0535(17) 0.0471(17) 0.098(3) 0.0146(16) 0.0250(17) 0.0145(14)
N1A 0.0455(12) 0.0389(12) 0.0682(16) 0.0139(10) 0.0228(11) 0.0013(9)
N2A 0.0412(12) 0.0477(13) 0.0839(18) 0.0261(12) 0.0292(12) 0.0080(10)
S1A 0.0370(3) 0.0604(4) 0.0417(3) 0.0098(3) 0.0165(3) 0.0029(3)
C1C 0.086(2) 0.068(2) 0.0545(19) 0.0219(16) 0.0146(17) -0.0001(18)
C2C 0.0626(19) 0.0616(19) 0.064(2) 0.0192(16) 0.0041(16) 0.0103(15)
C3C 0.0407(15) 0.0501(16) 0.087(2) 0.0078(15) 0.0194(15) 0.0072(12)
C4C 0.0491(16) 0.0514(17) 0.077(2) 0.0020(15) 0.0298(15) -0.0009(13)
C5C 0.068(2) 0.078(2) 0.073(2) -0.0097(18) 0.0296(19) -0.0016(18)
C6C 0.069(2) 0.091(3) 0.059(2) 0.0106(18) 0.0234(17) -0.0043(19)
O1C 0.0638(13) 0.0624(13) 0.0646(14) 0.0147(10) 0.0246(11) 0.0029(10)
O2C 0.0442(10) 0.0542(11) 0.0598(12) 0.0165(9) 0.0132(9) 0.0108(8)
O3C 0.0499(11) 0.0509(12) 0.0757(15) 0.0038(10) 0.0232(11) -0.0019(9)
C1D 0.088(3) 0.119(4) 0.072(3) 0.009(2) 0.027(2) 0.001(3)
C2D 0.066(2) 0.116(3) 0.080(3) 0.024(2) 0.011(2) -0.001(2)
C3D 0.0447(16) 0.0562(19) 0.094(3) 0.0035(17) 0.0129(16) 0.0011(14)
C4D 0.0455(16) 0.0481(17) 0.107(3) 0.0025(17) 0.0264(18) -0.0063(13)
C5D 0.0555(19) 0.071(2) 0.110(3) 0.038(2) 0.044(2) 0.0119(16)
C6D 0.079(2) 0.085(3) 0.086(3) 0.025(2) 0.047(2) 0.021(2)
O1D 0.0620(14) 0.0883(17) 0.0789(17) 0.0053(13) 0.0298(13) 0.0068(12)
O2D 0.0556(13) 0.0815(16) 0.0927(19) 0.0216(14) 0.0250(13) 0.0124(12)
O3D 0.0571(12) 0.0480(11) 0.0898(17) 0.0206(11) 0.0272(12) -0.0001(9)
C1S 0.072(4) 0.095(5) 0.048(4) 0.008(4) 0.016(3) 0.005(4)
C2S 0.0671(17) 0.087(2) 0.0400(14) 0.0075(13) 0.0105(12) 0.0042(15)
C3S 0.0662(16) 0.083(2) 0.0383(13) 0.0067(13) 0.0093(12) 0.0001(15)
C4S 0.074(4) 0.101(5) 0.044(4) -0.002(4) 0.015(3) -0.010(4)
F1S 0.112(6) 0.095(4) 0.072(5) 0.001(3) 0.014(5) 0.001(4)
F2S 0.064(3) 0.097(6) 0.056(4) 0.013(5) 0.008(3) 0.001(4)
F3S 0.065(3) 0.083(5) 0.040(3) 0.005(4) 0.007(3) 0.001(4)
F4S 0.097(6) 0.089(4) 0.053(4) 0.010(3) 0.012(4) 0.007(4)
F5S 0.093(5) 0.092(4) 0.052(4) 0.011(3) 0.014(4) 0.003(3)
F6S 0.073(4) 0.102(5) 0.040(3) 0.012(4) 0.007(3) 0.007(4)
F7S 0.061(4) 0.130(6) 0.053(4) 0.003(5) 0.002(3) -0.012(4)
F8S 0.149(6) 0.102(4) 0.073(5) -0.010(3) 0.037(5) -0.009(4)
C1S' 0.073(4) 0.091(5) 0.045(4) 0.012(4) 0.014(3) 0.007(4)
C2S' 0.0671(17) 0.087(2) 0.0400(14) 0.0075(13) 0.0105(12) 0.0042(15)
C3S' 0.0662(16) 0.083(2) 0.0383(13) 0.0067(13) 0.0093(12) 0.0001(15)
C4S' 0.070(4) 0.103(5) 0.043(4) 0.012(4) 0.012(3) 0.006(4)
F1S' 0.068(5) 0.093(6) 0.056(4) 0.005(5) 0.011(4) 0.000(4)
F2S' 0.108(6) 0.105(6) 0.069(5) 0.017(5) 0.019(5) 0.028(5)
F3S' 0.104(5) 0.100(5) 0.055(4) 0.018(4) 0.029(4) 0.026(4)
F4S' 0.077(5) 0.111(6) 0.048(4) 0.002(5) 0.009(4) -0.007(4)
F5S' 0.063(4) 0.075(5) 0.041(4) 0.004(4) 0.006(3) 0.002(4)
F6S' 0.087(5) 0.084(4) 0.055(4) -0.002(3) 0.014(4) 0.005(4)
F7S' 0.112(6) 0.112(5) 0.061(5) 0.025(4) 0.023(5) 0.032(4)
F8S' 0.068(5) 0.113(6) 0.049(4) 0.003(5) 0.006(4) 0.001(5)
C1S" 0.071(4) 0.094(5) 0.049(4) 0.010(3) 0.015(3) 0.005(3)
C2S" 0.0671(17) 0.087(2) 0.0400(14) 0.0075(13) 0.0105(12) 0.0042(15)
C3S" 0.0662(16) 0.083(2) 0.0383(13) 0.0067(13) 0.0093(12) 0.0001(15)
C4S" 0.077(4) 0.109(5) 0.050(4) 0.006(4) 0.011(3) -0.004(3)
F1S" 0.080(4) 0.094(4) 0.056(3) -0.001(3) 0.018(4) -0.014(3)
F2S" 0.061(3) 0.101(5) 0.054(3) 0.013(4) 0.008(2) 0.011(3)
F3S" 0.067(3) 0.081(5) 0.041(3) 0.007(3) 0.007(3) 0.007(3)
F4S" 0.065(4) 0.077(3) 0.039(3) 0.002(2) 0.005(3) 0.002(3)
F5S" 0.094(5) 0.087(4) 0.044(3) -0.001(3) 0.015(4) -0.016(3)
F6S" 0.076(4) 0.099(4) 0.041(3) 0.012(3) 0.002(3) 0.015(3)
F7S" 0.080(4) 0.147(5) 0.063(4) 0.027(4) 0.016(3) 0.033(4)
F8S" 0.084(4) 0.116(5) 0.056(3) -0.013(4) 0.016(3) -0.040(4)
I1S 0.06710(15) 0.09290(18) 0.04518(13) 0.01142(10) 0.02190(10) 0.00777(11)
I2S 0.05629(13) 0.08523(17) 0.04338(12) 0.00781(9) 0.01720(9) -0.00509(10)

loop_
_atom_type_symbol
_atom_type_description
_atom_type_scat_dispersion_real
_atom_type_scat_dispersion_imag
_atom_type_scat_source
C C 0.0033 0.0016 'International Tables Vol C Tables 4.2.6.8 and 6.1.1.4'
H H 0.0000 0.0000 'International Tables Vol C Tables 4.2.6.8 and 6.1.1.4'
F F 0.0171 0.0103 'International Tables Vol C Tables 4.2.6.8 and 6.1.1.4'
I I -0.4742 1.8119 'International Tables Vol C Tables 4.2.6.8 and 6.1.1.4'
N N 0.0061 0.0033 'International Tables Vol C Tables 4.2.6.8 and 6.1.1.4'
O O 0.0106 0.0060 'International Tables Vol C Tables 4.2.6.8 and 6.1.1.4'
S S 0.1246 0.1234 'International Tables Vol C Tables 4.2.6.8 and 6.1.1.4'

loop_
_geom_angle_atom_site_label_1
_geom_angle_atom_site_label_2
_geom_angle_atom_site_label_3
_geom_angle
_geom_angle_site_symmetry_1
_geom_angle_site_symmetry_3
N1A C1A N2A 119.4(2) . .
N1A C1A S1A 119.97(19) . .
N2A C1A S1A 120.6(2) . .
N1A C2A H2A1 109.5 . .
N1A C2A H2A2 109.5 . .
H2A1 C2A H2A2 109.5 . .
N1A C2A H2A3 109.5 . .
H2A1 C2A H2A3 109.5 . .
H2A2 C2A H2A3 109.5 . .
C1A N1A C2A 125.0(2) . .
C1A N1A H1A 117.5 . .
C2A N1A H1A 117.5 . .
C1A N2A H2A4 120.0 . .
C1A N2A H2A5 120.0 . .
H2A4 N2A H2A5 120.0 . .
O1C C1C C2C 109.2(3) . .
O1C C1C H1C1 109.8 . .
C2C C1C H1C1 109.8 . .
O1C C1C H1C2 109.8 . .
C2C C1C H1C2 109.8 . .
H1C1 C1C H1C2 108.3 . .
O2C C2C C1C 109.3(3) . .
O2C C2C H2C1 109.8 . .
C1C C2C H2C1 109.8 . .
O2C C2C H2C2 109.8 . .
C1C C2C H2C2 109.8 . .
H2C1 C2C H2C2 108.3 . .
O2C C3C C4C 109.2(2) . .
O2C C3C H3C1 109.8 . .
C4C C3C H3C1 109.8 . .
O2C C3C H3C2 109.8 . .
C4C C3C H3C2 109.8 . .
H3C1 C3C H3C2 108.3 . .
O3C C4C C3C 108.4(3) . .
O3C C4C H4C1 110.0 . .
C3C C4C H4C1 110.0 . .
O3C C4C H4C2 110.0 . .
C3C C4C H4C2 110.0 . .
H4C1 C4C H4C2 108.4 . .
O3C C5C C6C 114.9(3) . .
O3C C5C H5C1 108.5 . .
C6C C5C H5C1 108.5 . .
O3C C5C H5C2 108.5 . .
C6C C5C H5C2 108.5 . .
H5C1 C5C H5C2 107.5 . .
O1C C6C C5C 109.6(3) 2_767 .
O1C C6C H6C1 109.8 2_767 .
C5C C6C H6C1 109.8 . .
O1C C6C H6C2 109.8 2_767 .
C5C C6C H6C2 109.8 . .
H6C1 C6C H6C2 108.2 . .
C6C O1C C1C 113.7(3) 2_767 .
C2C O2C C3C 113.2(2) . .
C5C O3C C4C 114.3(3) . .
O1D C1D C2D 109.4(4) . .
O1D C1D H1D1 109.8 . .
C2D C1D H1D1 109.8 . .
O1D C1D H1D2 109.8 . .
C2D C1D H1D2 109.8 . .
H1D1 C1D H1D2 108.2 . .
O2D C2D C1D 108.6(4) . .
O2D C2D H2D1 110.0 . .
C1D C2D H2D1 110.0 . .
O2D C2D H2D2 110.0 . .
C1D C2D H2D2 110.0 . .
H2D1 C2D H2D2 108.4 . .
O2D C3D C4D 109.2(3) . .
O2D C3D H3D1 109.8 . .
C4D C3D H3D1 109.8 . .
O2D C3D H3D2 109.8 . .
C4D C3D H3D2 109.8 . .
H3D1 C3D H3D2 108.3 . .
O3D C4D C3D 110.6(3) . .
O3D C4D H4D1 109.5 . .
C3D C4D H4D1 109.5 . .
O3D C4D H4D2 109.5 . .
C3D C4D H4D2 109.5 . .
H4D1 C4D H4D2 108.1 . .
O3D C5D C6D 110.1(3) . .
O3D C5D H5D1 109.6 . .
C6D C5D H5D1 109.7 . .
O3D C5D H5D2 109.6 . .
C6D C5D H5D2 109.6 . .
H5D1 C5D H5D2 108.2 . .
O1D C6D C5D 108.9(3) 2_757 .
O1D C6D H6D1 109.9 2_757 .
C5D C6D H6D1 109.9 . .
O1D C6D H6D2 109.9 2_757 .
C5D C6D H6D2 109.9 . .
H6D1 C6D H6D2 108.3 . .
C1D O1D C6D 114.8(3) . 2_757
C2D O2D C3D 112.9(3) . .
C5D O3D C4D 112.4(3) . .
F1S C1S F2S 113.9(9) . .
F1S C1S C2S 106.0(7) . .
F2S C1S C2S 105.7(7) . .
F1S C1S I1S 113.7(7) . .
F2S C1S I1S 109.0(7) . .
C2S C1S I1S 108.2(6) . .
F3S C2S F4S 108.0(7) . .
F3S C2S C3S 109.2(6) . .
F4S C2S C3S 110.7(7) . .
F3S C2S C1S 107.1(7) . .
F4S C2S C1S 108.1(7) . .
C3S C2S C1S 113.6(6) . .
F6S C3S F5S 108.3(7) . .
F6S C3S C2S 109.7(6) . .
F5S C3S C2S 110.4(6) . .
F6S C3S C4S 107.9(6) . .
F5S C3S C4S 106.7(6) . .
C2S C3S C4S 113.6(6) . .
F8S C4S F7S 115.7(9) . .
F8S C4S C3S 107.0(7) . .
F7S C4S C3S 104.6(7) . .
F8S C4S I2S 111.1(6) . .
F7S C4S I2S 107.9(8) . .
C3S C4S I2S 110.3(5) . .
F2S' C1S' F1S' 113.2(10) . .
F2S' C1S' C2S' 107.3(8) . .
F1S' C1S' C2S' 104.6(7) . .
F2S' C1S' I1S 112.6(8) . .
F1S' C1S' I1S 110.2(8) . .
C2S' C1S' I1S 108.4(6) . .
F3S' C2S' F4S' 108.1(8) . .
F3S' C2S' C3S' 111.0(7) . .
F4S' C2S' C3S' 108.7(7) . .
F3S' C2S' C1S' 107.3(7) . .
F4S' C2S' C1S' 107.0(7) . .
C3S' C2S' C1S' 114.5(7) . .
F5S' C3S' F6S' 109.3(8) . .
F5S' C3S' C2S' 110.3(7) . .
F6S' C3S' C2S' 110.6(7) . .
F5S' C3S' C4S' 108.6(7) . .
F6S' C3S' C4S' 106.0(7) . .
C2S' C3S' C4S' 111.9(7) . .
F7S' C4S' F8S' 117.7(10) . .
F7S' C4S' C3S' 106.4(7) . .
F8S' C4S' C3S' 104.2(8) . .
F7S' C4S' I2S 112.1(7) . .
F8S' C4S' I2S 107.1(9) . .
C3S' C4S' I2S 108.7(6) . .
F2S" C1S" F1S" 110.4(7) . .
F2S" C1S" C2S" 108.3(6) . .
F1S" C1S" C2S" 107.5(6) . .
F2S" C1S" I1S 111.4(6) . .
F1S" C1S" I1S 109.3(5) . .
C2S" C1S" I1S 109.9(5) . .
F3S" C2S" F4S" 109.0(6) . .
F3S" C2S" C3S" 109.3(6) . .
F4S" C2S" C3S" 108.3(5) . .
F3S" C2S" C1S" 108.4(6) . .
F4S" C2S" C1S" 106.8(6) . .
C3S" C2S" C1S" 114.7(6) . .
F5S" C3S" F6S" 108.8(7) . .
F5S" C3S" C2S" 109.5(5) . .
F6S" C3S" C2S" 108.5(5) . .
F5S" C3S" C4S" 107.2(6) . .
F6S" C3S" C4S" 107.4(6) . .
C2S" C3S" C4S" 115.3(6) . .
F8S" C4S" F7S" 109.1(8) . .
F8S" C4S" C3S" 106.3(6) . .
F7S" C4S" C3S" 108.0(6) . .
F8S" C4S" I2S 111.3(6) . .
F7S" C4S" I2S 110.7(6) . .
C3S" C4S" I2S 111.3(5) . .

loop_
_geom_bond_atom_site_label_1
_geom_bond_atom_site_label_2
_geom_bond_distance
_geom_bond_site_symmetry_2
C1A N1A 1.312(3) .
C1A N2A 1.312(3) .
C1A S1A 1.729(3) .
C2A N1A 1.455(4) .
C2A H2A1 0.9600 .
C2A H2A2 0.9600 .
C2A H2A3 0.9600 .
N1A H1A 0.8600 .
N2A H2A4 0.8600 .
N2A H2A5 0.8600 .
C1C O1C 1.416(4) .
C1C C2C 1.489(5) .
C1C H1C1 0.9700 .
C1C H1C2 0.9700 .
C2C O2C 1.410(4) .
C2C H2C1 0.9700 .
C2C H2C2 0.9700 .
C3C O2C 1.426(4) .
C3C C4C 1.481(5) .
C3C H3C1 0.9700 .
C3C H3C2 0.9700 .
C4C O3C 1.421(3) .
C4C H4C1 0.9700 .
C4C H4C2 0.9700 .
C5C O3C 1.421(4) .
C5C C6C 1.494(5) .
C5C H5C1 0.9700 .
C5C H5C2 0.9700 .
C6C O1C 1.413(4) 2_767
C6C H6C1 0.9700 .
C6C H6C2 0.9700 .
O1C C6C 1.413(4) 2_767
C1D O1D 1.392(5) .
C1D C2D 1.500(6) .
C1D H1D1 0.9700 .
C1D H1D2 0.9700 .
C2D O2D 1.411(5) .
C2D H2D1 0.9700 .
C2D H2D2 0.9700 .
C3D O2D 1.412(4) .
C3D C4D 1.484(5) .
C3D H3D1 0.9700 .
C3D H3D2 0.9700 .
C4D O3D 1.420(4) .
C4D H4D1 0.9700 .
C4D H4D2 0.9700 .
C5D O3D 1.408(4) .
C5D C6D 1.484(6) .
C5D H5D1 0.9700 .
C5D H5D2 0.9700 .
C6D O1D 1.420(4) 2_757
C6D H6D1 0.9700 .
C6D H6D2 0.9700 .
O1D C6D 1.420(4) 2_757
C1S F1S 1.362(7) .
C1S F2S 1.363(7) .
C1S C2S 1.590(8) .
C1S I1S 2.174(11) .
C2S F3S 1.339(6) .
C2S F4S 1.341(7) .
C2S C3S 1.548(7) .
C3S F6S 1.334(6) .
C3S F5S 1.337(7) .
C3S C4S 1.590(8) .
C4S F8S 1.349(7) .
C4S F7S 1.375(7) .
C4S I2S 2.192(11) .
C1S' F2S' 1.353(7) .
C1S' F1S' 1.367(7) .
C1S' C2S' 1.592(8) .
C1S' I1S 2.194(12) .
C2S' F3S' 1.332(7) .
C2S' F4S' 1.338(7) .
C2S' C3S' 1.547(7) .
C3S' F5S' 1.334(6) .
C3S' F6S' 1.337(7) .
C3S' C4S' 1.599(8) .
C4S' F7S' 1.357(7) .
C4S' F8S' 1.375(7) .
C4S' I2S 2.194(12) .
C1S" F2S" 1.356(7) .
C1S" F1S" 1.364(7) .
C1S" C2S" 1.578(7) .
C1S" I1S 2.161(10) .
C2S" F3S" 1.335(6) .
C2S" F4S" 1.349(6) .
C2S" C3S" 1.550(6) .
C3S" F5S" 1.332(6) .
C3S" F6S" 1.336(6) .
C3S" C4S" 1.580(7) .
C4S" F8S" 1.359(7) .
C4S" F7S" 1.362(7) .
C4S" I2S 2.160(10) .

loop_
_geom_torsion_atom_site_label_1
_geom_torsion_atom_site_label_2
_geom_torsion_atom_site_label_3
_geom_torsion_atom_site_label_4
_geom_torsion
_geom_torsion_site_symmetry_4
N2A C1A N1A C2A -1.8(4) .
S1A C1A N1A C2A 178.7(3) .
O1C C1C C2C O2C 61.0(4) .
O2C C3C C4C O3C 64.2(3) .
O3C C5C C6C O1C 59.3(4) 2_767
C2C C1C O1C C6C 177.0(3) 2_767
C1C C2C O2C C3C 174.0(3) .
C4C C3C O2C C2C -178.3(2) .
C6C C5C O3C C4C 62.2(4) .
C3C C4C O3C C5C 174.5(3) .
O1D C1D C2D O2D -69.3(5) .
O2D C3D C4D O3D 74.3(3) .
O3D C5D C6D O1D -71.8(4) 2_757
C2D C1D O1D C6D 179.6(3) 2_757
C1D C2D O2D C3D -179.9(3) .
C4D C3D O2D C2D -178.1(3) .
C6D C5D O3D C4D 175.2(3) .
C3D C4D O3D C5D -177.4(3) .
F1S C1S C2S F3S -63.3(9) .
F2S C1S C2S F3S 175.5(9) .
I1S C1S C2S F3S 58.9(7) .
F1S C1S C2S F4S -179.5(8) .
F2S C1S C2S F4S 59.3(9) .
I1S C1S C2S F4S -57.3(7) .
F1S C1S C2S C3S 57.3(9) .
F2S C1S C2S C3S -63.9(9) .
I1S C1S C2S C3S 179.5(5) .
F3S C2S C3S F6S 177.1(8) .
F4S C2S C3S F6S -64.0(10) .
C1S C2S C3S F6S 57.7(9) .
F3S C2S C3S F5S 57.8(9) .
F4S C2S C3S F5S 176.6(7) .
C1S C2S C3S F5S -61.6(8) .
F3S C2S C3S C4S -62.0(9) .
F4S C2S C3S C4S 56.8(8) .
C1S C2S C3S C4S 178.5(6) .
F6S C3S C4S F8S 62.3(10) .
F5S C3S C4S F8S 178.5(8) .
C2S C3S C4S F8S -59.6(9) .
F6S C3S C4S F7S -174.4(9) .
F5S C3S C4S F7S -58.2(10) .
C2S C3S C4S F7S 63.7(9) .
F6S C3S C4S I2S -58.7(7) .
F5S C3S C4S I2S 57.5(7) .
C2S C3S C4S I2S 179.5(5) .
F2S' C1S' C2S' F3S' -178.5(9) .
F1S' C1S' C2S' F3S' -57.9(10) .
I1S C1S' C2S' F3S' 59.7(8) .
F2S' C1S' C2S' F4S' 65.8(11) .
F1S' C1S' C2S' F4S' -173.7(10) .
I1S C1S' C2S' F4S' -56.1(8) .
F2S' C1S' C2S' C3S' -54.7(10) .
F1S' C1S' C2S' C3S' 65.8(10) .
I1S C1S' C2S' C3S' -176.6(6) .
F3S' C2S' C3S' F5S' 67.5(11) .
F4S' C2S' C3S' F5S' -173.8(9) .
C1S' C2S' C3S' F5S' -54.3(10) .
F3S' C2S' C3S' F6S' -171.5(8) .
F4S' C2S' C3S' F6S' -52.8(11) .
C1S' C2S' C3S' F6S' 66.8(9) .
F3S' C2S' C3S' C4S' -53.6(9) .
F4S' C2S' C3S' C4S' 65.1(9) .
C1S' C2S' C3S' C4S' -175.3(7) .
F5S' C3S' C4S' F7S' -61.0(10) .
F6S' C3S' C4S' F7S' -178.4(9) .
C2S' C3S' C4S' F7S' 61.0(9) .
F5S' C3S' C4S' F8S' 174.0(10) .
F6S' C3S' C4S' F8S' 56.6(11) .
C2S' C3S' C4S' F8S' -64.0(10) .
F5S' C3S' C4S' I2S 60.0(8) .
F6S' C3S' C4S' I2S -57.4(7) .
C2S' C3S' C4S' I2S -178.0(6) .
F2S" C1S" C2S" F3S" 179.2(7) .
F1S" C1S" C2S" F3S" -61.5(8) .
I1S C1S" C2S" F3S" 57.2(6) .
F2S" C1S" C2S" F4S" 61.8(8) .
F1S" C1S" C2S" F4S" -178.9(7) .
I1S C1S" C2S" F4S" -60.1(6) .
F2S" C1S" C2S" C3S" -58.3(8) .
F1S" C1S" C2S" C3S" 61.0(8) .
I1S C1S" C2S" C3S" 179.8(4) .
F3S" C2S" C3S" F5S" 67.2(8) .
F4S" C2S" C3S" F5S" -174.1(7) .
C1S" C2S" C3S" F5S" -54.9(8) .
F3S" C2S" C3S" F6S" -174.2(7) .
F4S" C2S" C3S" F6S" -55.5(8) .
C1S" C2S" C3S" F6S" 63.8(8) .
F3S" C2S" C3S" C4S" -53.8(8) .
F4S" C2S" C3S" C4S" 64.9(7) .
C1S" C2S" C3S" C4S" -175.8(5) .
F5S" C3S" C4S" F8S" -179.3(7) .
F6S" C3S" C4S" F8S" 64.0(8) .
C2S" C3S" C4S" F8S" -57.1(8) .
F5S" C3S" C4S" F7S" -62.3(8) .
F6S" C3S" C4S" F7S" -179.1(7) .
C2S" C3S" C4S" F7S" 59.9(8) .
F5S" C3S" C4S" I2S 59.4(6) .
F6S" C3S" C4S" I2S -57.4(6) .
C2S" C3S" C4S" I2S -178.4(4) .
